data_4337652
loop_
_publ_author_name
'Miao, Hao'
'Xu, Xiao'
'Ju, Wei-Wei'
'Wan, Hong-Xiang'
'Zhang, Yu'
'Zhu, Dun-Ru'
'Xu, Yan'

_publ_section_title
;
 A Novel Dumbbell-like Polyoxometalate Assembled of
 Copper(II)-Disubstituted Monovacant Keggin Polyoxoanions with a
 Tetranuclear Copper Cluster.
;
_journal_issue 6
_journal_name_full 'Inorganic chemistry'
_journal_page_first 2757
_journal_page_last 2759
_journal_paper_doi 10.1021/ic5000827
_journal_volume 53
_journal_year 2014
_chemical_formula_sum 'C84 H106 Cu8 N16 O96 P2 W22'
_chemical_formula_weight 7490.81
_chemical_name_systematic
; 
 ? 
;
_space_group_IT_number 2
_symmetry_cell_setting triclinic
_symmetry_space_group_name_Hall '-P 1'
_symmetry_space_group_name_H-M 'P -1'
_atom_sites_solution_hydrogens geom
_atom_sites_solution_primary direct
_atom_sites_solution_secondary difmap
_audit_creation_method SHELXL-97
_cell_angle_alpha 75.420(3)
_cell_angle_beta 77.176(3)
_cell_angle_gamma 73.647(3)
_cell_formula_units_Z 1
_cell_length_a 12.585(3)
_cell_length_b 13.220(3)
_cell_length_c 24.903(6)
_cell_measurement_reflns_used 4571
_cell_measurement_temperature 296(2)
_cell_measurement_theta_max 26.06
_cell_measurement_theta_min 2.21
_cell_volume 3796.3(16)
_computing_cell_refinement 'SAINT (Bruker, 2005)'
_computing_data_collection 'APEX2 (Bruker, 2005)'
_computing_data_reduction SAINT
_computing_molecular_graphics SHELXTL
_computing_publication_material SHELXTL
_computing_structure_refinement 'SHELXL-97 (Sheldrick, 1997)'
_computing_structure_solution 'SHELXS-97 (Sheldrick, 1990)'
_diffrn_ambient_temperature 296(2)
_diffrn_measured_fraction_theta_full 0.977
_diffrn_measured_fraction_theta_max 0.977
_diffrn_measurement_device_type 'Bruker Apex2 CCD'
_diffrn_measurement_method '\w scans'
_diffrn_radiation_monochromator graphite
_diffrn_radiation_source 'fine-focus sealed tube'
_diffrn_radiation_type MoK\a
_diffrn_radiation_wavelength 0.71073
_diffrn_reflns_av_R_equivalents 0.0584
_diffrn_reflns_av_sigmaI/netI 0.0950
_diffrn_reflns_limit_h_max 14
_diffrn_reflns_limit_h_min -14
_diffrn_reflns_limit_k_max 15
_diffrn_reflns_limit_k_min -15
_diffrn_reflns_limit_l_max 29
_diffrn_reflns_limit_l_min -27
_diffrn_reflns_number 26054
_diffrn_reflns_theta_full 25.00
_diffrn_reflns_theta_max 25.00
_diffrn_reflns_theta_min 1.64
_exptl_absorpt_coefficient_mu 17.805
_exptl_absorpt_correction_T_max 0.2238
_exptl_absorpt_correction_T_min 0.1629
_exptl_absorpt_correction_type multi-scan
_exptl_absorpt_process_details '(SADABS; Sheldrick, 2003)'
_exptl_crystal_colour Blue
_exptl_crystal_density_diffrn 3.277
_exptl_crystal_density_method 'not measured'
_exptl_crystal_description Block
_exptl_crystal_F_000 3380
_exptl_crystal_size_max 0.16
_exptl_crystal_size_mid 0.14
_exptl_crystal_size_min 0.12
_refine_diff_density_max 4.791
_refine_diff_density_min -2.296
_refine_diff_density_rms 0.360
_refine_ls_extinction_coef 0.000053(8)
_refine_ls_extinction_expression Fc^*^=kFc[1+0.001xFc^2^\l^3^/sin(2\q)]^-1/4^
_refine_ls_extinction_method SHELXL
_refine_ls_goodness_of_fit_ref 1.001
_refine_ls_hydrogen_treatment mixed
_refine_ls_matrix_type full
_refine_ls_number_parameters 1077
_refine_ls_number_reflns 13063
_refine_ls_number_restraints 330
_refine_ls_restrained_S_all 1.045
_refine_ls_R_factor_all 0.0985
_refine_ls_R_factor_gt 0.0534
_refine_ls_shift/su_max 0.011
_refine_ls_shift/su_mean 0.000
_refine_ls_structure_factor_coef Fsqd
_refine_ls_weighting_details 'calc w=1/[\s^2^(Fo^2^)+(0.0565P)^2^+0.0000P] where P=(Fo^2^+2Fc^2^)/3'
_refine_ls_weighting_scheme calc
_refine_ls_wR_factor_gt 0.1177
_refine_ls_wR_factor_ref 0.1309
_reflns_number_gt 8434
_reflns_number_total 13063
_reflns_threshold_expression >2sigma(I)
_cod_data_source_file ic5000827_si_002.cif
_cod_data_source_block mh-13-3
_cod_depositor_comments
;
The following automatic conversions were performed:

'_symmetry_cell_setting' value 'Triclinic' changed to 'triclinic'
according to
/usr/data/users/saulius/crontab/automatic-downloads/current/ACS/lib/dictionaries/cif_core.dic
dictionary named 'cif_core.dic' version 2.4.2 from 2011-04-26.

Automatic conversion script
Id: cif_fix_values 2281 2013-09-26 08:29:07Z andrius 
;
_cod_original_sg_symbol_H-M 'P-1   '
_cod_database_code 4337652

loop_
_symmetry_equiv_pos_as_xyz
'x, y, z'
'-x, -y, -z'

loop_
_atom_site_label
_atom_site_type_symbol
_atom_site_fract_x
_atom_site_fract_y
_atom_site_fract_z
_atom_site_U_iso_or_equiv
_atom_site_adp_type
_atom_site_occupancy
_atom_site_symmetry_multiplicity
_atom_site_calc_flag
_atom_site_refinement_flags
_atom_site_disorder_assembly
_atom_site_disorder_group
W1 W 1.20964(4) 1.25443(4) 0.599428(18) 0.02327(12) Uani 1 1 d . . .
W2 W 0.91950(4) 1.14976(4) 0.833537(19) 0.02672(13) Uani 1 1 d . . .
W3 W 1.04144(4) 1.07466(4) 0.706922(19) 0.02521(13) Uani 1 1 d . . .
W4 W 1.20025(4) 1.15586(4) 0.856434(18) 0.02598(13) Uani 1 1 d . . .
W5 W 0.98809(4) 1.47079(4) 0.605827(18) 0.02413(13) Uani 1 1 d . . .
W6 W 0.96210(4) 1.39632(4) 0.864396(18) 0.02689(13) Uani 1 1 d . . .
W7 W 1.35550(4) 1.31482(4) 0.752670(19) 0.02833(13) Uani 1 1 d . . .
W8 W 0.81960(4) 1.29369(4) 0.712581(19) 0.02620(13) Uani 1 1 d . . .
W9 W 0.85182(4) 1.53882(4) 0.745972(19) 0.02732(14) Uani 1 1 d . . .
W10 W 1.31770(4) 1.08436(4) 0.729298(19) 0.02755(13) Uani 1 1 d . . .
W11 W 1.11716(4) 1.55198(4) 0.758446(19) 0.02905(14) Uani 1 1 d . . .
Cu1 Cu 1.35454(13) 1.44938(11) 0.60424(6) 0.0329(4) Uani 1 1 d . . .
Cu2 Cu 1.13484(13) 1.66167(11) 0.60963(6) 0.0317(4) Uani 1 1 d . . .
Cu3 Cu 1.6872(2) 0.0070(2) 0.91415(11) 0.0305(5) Uani 0.50 1 d PD . 1
Cu3A Cu 1.6793(3) 0.0009(2) 0.91002(13) 0.0305(5) Uani 0.50 1 d PD . 2
Cu4 Cu 1.50526(13) 0.13008(11) 0.98614(6) 0.0330(4) Uani 1 1 d . . .
P1 P 1.0849(2) 1.3130(2) 0.73158(11) 0.0131(7) Uani 1 1 d . . .
O1 O 1.6219(7) -0.0051(6) 0.9929(3) 0.034(2) Uani 1 1 d U . .
O2 O 0.8016(6) 1.2160(6) 0.7906(3) 0.028(2) Uani 1 1 d U . .
O3 O 1.5592(7) 0.1264(6) 0.9073(3) 0.041(2) Uani 1 1 d U . .
O4 O 1.0313(6) 1.4057(5) 0.7611(3) 0.0238(19) Uani 1 1 d U . .
O5 O 0.8947(6) 1.1558(6) 0.6930(3) 0.031(2) Uani 1 1 d . . .
O6 O 0.8995(6) 1.5371(6) 0.5577(3) 0.033(2) Uani 1 1 d . . .
O7 O 1.2290(7) 1.0880(6) 0.9222(3) 0.039(2) Uani 1 1 d . . .
O8 O 0.9074(7) 1.4062(6) 0.9337(3) 0.036(2) Uani 1 1 d U . .
O9 O 1.2845(6) 1.0542(6) 0.8108(3) 0.029(2) Uani 1 1 d . . .
O10 O 1.0972(6) 1.2840(6) 0.8719(3) 0.030(2) Uani 1 1 d U . .
O11 O 1.0446(6) 1.5006(5) 0.8386(3) 0.0263(19) Uani 1 1 d U . .
O12 O 1.0015(6) 1.2414(5) 0.7450(3) 0.0217(19) Uani 1 1 d U . .
O13 O 0.7336(7) 1.6407(7) 0.7410(3) 0.043(3) Uani 1 1 d . . .
O14 O 1.0827(6) 1.3541(5) 0.5714(3) 0.0212(19) Uani 1 1 d U . .
O15 O 0.9169(6) 1.5370(6) 0.6700(3) 0.028(2) Uani 1 1 d . . .
O16 O 0.9745(6) 1.0450(6) 0.7857(3) 0.032(2) Uani 1 1 d . . .
O17 O 1.0451(7) 0.9576(6) 0.6871(3) 0.040(2) Uani 1 1 d . . .
O18 O 1.1905(6) 1.2457(5) 0.7567(3) 0.021(2) Uani 1 1 d . . .
O19 O 1.1834(6) 1.0415(6) 0.7333(3) 0.028(2) Uani 1 1 d U . .
O20 O 0.9604(6) 1.6168(6) 0.7486(3) 0.032(2) Uani 1 1 d . . .
O21 O 0.8931(6) 1.3653(5) 0.6492(3) 0.023(2) Uani 1 1 d . . .
O22 O 1.2402(6) 1.4342(6) 0.7746(3) 0.023(2) Uani 1 1 d . . .
O23 O 0.8439(6) 1.4923(6) 0.8273(3) 0.031(2) Uani 1 1 d . . .
O24 O 1.0675(6) 1.1149(6) 0.8505(3) 0.026(2) Uani 1 1 d . . .
O25 O 1.1598(6) 1.5707(6) 0.6833(3) 0.033(2) Uani 1 1 d . . .
O26 O 1.1129(5) 1.3527(5) 0.6679(3) 0.0198(18) Uani 1 1 d U . .
O27 O 1.3557(6) 1.3768(6) 0.6805(3) 0.036(2) Uani 1 1 d . . .
O28 O 1.4178(6) 0.9709(6) 0.7180(3) 0.035(2) Uani 1 1 d U . .
O29 O 1.2616(6) 1.1847(5) 0.5444(3) 0.027(2) Uani 1 1 d U . .
O30 O 0.8501(7) 1.0803(6) 0.8924(3) 0.040(3) Uani 1 1 d . . .
O31 O 0.9043(6) 1.2833(6) 0.8537(3) 0.030(2) Uani 1 1 d . . .
O32 O 1.2977(6) 1.1615(6) 0.6571(3) 0.028(2) Uani 1 1 d . . .
O33 O 0.7996(6) 1.4167(6) 0.7462(3) 0.032(2) Uani 1 1 d . . .
O34 O 1.1535(7) 1.6567(6) 0.7731(3) 0.042(3) Uani 1 1 d . . .
O35 O 1.4722(7) 1.3387(6) 0.7671(3) 0.044(3) Uani 1 1 d . . .
O36 O 0.6888(7) 1.3128(7) 0.6958(3) 0.042(3) Uani 1 1 d . . .
O37 O 1.1039(6) 1.1586(5) 0.6437(3) 0.026(2) Uani 1 1 d U . .
O38 O 1.3115(6) 1.2307(6) 0.8308(3) 0.032(2) Uani 1 1 d . . .
O39 O 1.2960(6) 1.3467(6) 0.5835(3) 0.026(2) Uani 1 1 d U . .
O40 O 1.0892(6) 1.5517(6) 0.5895(3) 0.033(2) Uani 1 1 d U . .
O41 O 1.4076(6) 1.1704(6) 0.7370(3) 0.033(2) Uani 1 1 d U . .
N4 N 1.2215(8) 1.7618(7) 0.6121(4) 0.030(3) Uani 1 1 d . . .
N6 N 1.8047(8) -0.1303(7) 0.9168(3) 0.026(3) Uani 1 1 d . . .
N8 N 1.3863(8) 0.2650(7) 0.9759(4) 0.030(3) Uani 1 1 d U . .
N1 N 1.4541(8) 1.5403(8) 0.6080(4) 0.038(3) Uani 1 1 d . . .
N2 N 1.3473(8) 1.5461(7) 0.5305(4) 0.033(3) Uani 1 1 d . . .
N7 N 1.4785(8) 0.1624(7) 1.0639(4) 0.030(3) Uani 1 1 d . . .
N3 N 1.1135(8) 1.7634(7) 0.5365(4) 0.037(3) Uani 1 1 d . . .
O1W O 0.9722(8) 1.7786(8) 0.6492(4) 0.070(3) Uani 1 1 d U . .
C25 C 1.3497(9) 0.3143(8) 1.0204(4) 0.023(3) Uani 1 1 d U . .
N5 N 1.7100(8) -0.0078(7) 0.8309(4) 0.034(3) Uani 1 1 d . . .
C36 C 1.8420(9) -0.1656(9) 0.8668(5) 0.028(3) Uani 1 1 d . . .
C35 C 1.7861(9) -0.0972(9) 0.8191(5) 0.028(3) Uani 1 1 d U . .
C1 C 1.2888(10) 1.5462(10) 0.4909(5) 0.040(4) Uani 1 1 d . . .
H1A H 1.2445 1.4968 0.4992 0.048 Uiso 1 1 calc R . .
C40 C 1.8548(10) -0.1817(9) 0.9588(5) 0.037(4) Uani 1 1 d . . .
H40A H 1.8305 -0.1552 0.9918 0.045 Uiso 1 1 calc R . .
C2 C 1.2909(10) 1.6142(9) 0.4395(4) 0.033(3) Uani 1 1 d U . .
H2A H 1.2499 1.6103 0.4136 0.039 Uiso 1 1 calc R . .
C21 C 1.3432(9) 0.3113(8) 0.9295(5) 0.034(3) Uani 1 1 d DU . .
H21A H 1.3731 0.2805 0.8981 0.041 Uiso 1 1 calc R . .
C6 C 1.4745(9) 1.6141(9) 0.5617(5) 0.032(3) Uani 1 1 d . . .
C24 C 1.2697(10) 0.4085(9) 1.0179(5) 0.036(3) Uani 1 1 d U . .
H24A H 1.2470 0.4432 1.0482 0.043 Uiso 1 1 calc R . .
C20 C 1.2780(10) 1.7553(9) 0.6543(5) 0.039(4) Uani 1 1 d . . .
H20A H 1.2829 1.6957 0.6838 0.046 Uiso 1 1 calc R . .
C39 C 1.9424(9) -0.2736(10) 0.9593(5) 0.037(4) Uani 1 1 d . . .
H39A H 1.9754 -0.3078 0.9911 0.044 Uiso 1 1 calc R . .
C26 C 1.4033(9) 0.2512(9) 1.0704(5) 0.030(3) Uani 1 1 d U . .
C34 C 1.8135(11) -0.1162(10) 0.7653(5) 0.045(3) Uani 1 1 d U . .
H34A H 1.8716 -0.1738 0.7564 0.053 Uiso 1 1 calc R . .
C30 C 1.5312(10) 0.1012(9) 1.1076(4) 0.037(3) Uani 1 1 d DU . .
H30A H 1.5830 0.0370 1.1029 0.045 Uiso 1 1 calc R . .
C15 C 1.1562(10) 1.8498(9) 0.5251(4) 0.036(4) Uani 1 1 d D . .
C38 C 1.9766(12) -0.3103(10) 0.9108(6) 0.053(4) Uani 1 1 d . . .
H38A H 2.0335 -0.3727 0.9090 0.064 Uiso 1 1 calc R . .
C5 C 1.4135(11) 1.6199(10) 0.5169(5) 0.043(4) Uani 1 1 d . . .
C4 C 1.4166(11) 1.6910(10) 0.4648(5) 0.046(4) Uani 1 1 d U . .
H4A H 1.4611 1.7402 0.4561 0.055 Uiso 1 1 calc R . .
C27 C 1.3757(12) 0.2897(10) 1.1213(5) 0.054(5) Uani 1 1 d . . .
H27A H 1.3239 0.3545 1.1249 0.065 Uiso 1 1 calc R . .
C10 C 1.5078(11) 1.5263(10) 0.6512(5) 0.046(4) Uani 1 1 d . . .
H10A H 1.4922 1.4757 0.6834 0.055 Uiso 1 1 calc R . .
C11 C 1.0578(10) 1.7537(10) 0.4971(5) 0.038(4) Uani 1 1 d . . .
H11A H 1.0273 1.6943 0.5043 0.046 Uiso 1 1 calc R . .
C12 C 1.0451(11) 1.8263(11) 0.4484(6) 0.054(4) Uani 1 1 d . . .
H12A H 1.0061 1.8180 0.4227 0.065 Uiso 1 1 calc R . .
C28 C 1.4289(9) 0.2271(8) 1.1646(5) 0.039(3) Uani 1 1 d DU . .
H28A H 1.4106 0.2483 1.1990 0.047 Uiso 1 1 calc R . .
C37 C 1.9280(10) -0.2562(9) 0.8643(5) 0.038(3) Uani 1 1 d U . .
H37A H 1.9535 -0.2810 0.8309 0.046 Uiso 1 1 calc R . .
C16 C 1.2163(10) 1.8487(9) 0.5711(5) 0.033(3) Uani 1 1 d U . .
C19 C 1.3280(11) 1.8370(10) 0.6534(6) 0.051(4) Uani 1 1 d U . .
H19A H 1.3645 1.8311 0.6830 0.061 Uiso 1 1 calc R . .
C3 C 1.3552(10) 1.6890(11) 0.4268(6) 0.046(4) Uani 1 1 d . . .
H3A H 1.3564 1.7374 0.3925 0.055 Uiso 1 1 calc R . .
C29 C 1.5102(11) 0.1317(9) 1.1588(5) 0.061(4) Uani 1 1 d DU . .
H29A H 1.5483 0.0907 1.1881 0.073 Uiso 1 1 calc R . .
C7 C 1.5486(11) 1.6762(10) 0.5558(6) 0.046(4) Uani 1 1 d . . .
H7A H 1.5602 1.7268 0.5229 0.055 Uiso 1 1 calc R . .
C32 C 1.6704(11) 0.0398(10) 0.7377(5) 0.043(4) Uani 1 1 d . . .
H32A H 1.6306 0.0850 0.7099 0.051 Uiso 1 1 calc R . .
C23 C 1.2220(11) 0.4523(9) 0.9686(5) 0.051(4) Uani 1 1 d DU . .
H23A H 1.1664 0.5161 0.9665 0.062 Uiso 1 1 calc R . .
C14 C 1.1462(9) 1.9275(10) 0.4772(4) 0.048(4) Uani 1 1 d D . .
H14A H 1.1749 1.9877 0.4713 0.058 Uiso 1 1 calc R . .
C33 C 1.7552(11) -0.0505(11) 0.7265(5) 0.048(5) Uani 1 1 d . . .
H33A H 1.7714 -0.0650 0.6905 0.058 Uiso 1 1 calc R . .
C17 C 1.2643(11) 1.9309(11) 0.5690(5) 0.050(4) Uani 1 1 d . . .
H17A H 1.2558 1.9907 0.5397 0.060 Uiso 1 1 calc R . .
C31 C 1.6482(11) 0.0589(10) 0.7910(5) 0.043(4) Uani 1 1 d . . .
H31A H 1.5911 0.1171 0.8002 0.052 Uiso 1 1 calc R . .
C13 C 1.0925(10) 1.9140(10) 0.4381(5) 0.056(5) Uani 1 1 d D . .
H13A H 1.0878 1.9639 0.4043 0.068 Uiso 1 1 calc R . .
C9 C 1.5853(13) 1.5835(12) 0.6502(7) 0.067(5) Uani 1 1 d . . .
H9A H 1.6221 1.5716 0.6805 0.081 Uiso 1 1 calc R . .
C18 C 1.3260(12) 1.9263(10) 0.6105(6) 0.056(4) Uani 1 1 d . . .
H18A H 1.3625 1.9792 0.6091 0.067 Uiso 1 1 calc R . .
C22 C 1.2559(10) 0.4033(9) 0.9247(5) 0.053(4) Uani 1 1 d D . .
H22A H 1.2227 0.4294 0.8925 0.064 Uiso 1 1 calc R . .
C8 C 1.6064(11) 1.6624(11) 0.5999(6) 0.054(4) Uani 1 1 d U . .
H8A H 1.6575 1.7032 0.5968 0.065 Uiso 1 1 calc R . .
O2W O 1.4130(5) 0.5905(5) 0.9918(2) 0.0089(10) Uani 1 1 d U . .
O3W O 0.9846(12) 1.0116(12) 0.9883(5) 0.0174(13) Uani 0.50 1 d PU . .
O6W O 1.1992(13) 1.1804(12) 0.4244(7) 0.141(5) Uani 1 1 d U . .
O7W O 1.5068(16) 1.9208(16) 0.4739(8) 0.065(5) Uani 0.50 1 d PU . .
O1A O 1.4263(13) 0.5614(15) 1.0830(4) 0.062(4) Uani 0.50 1 d PDU A 1
C4A C 1.166(3) 0.849(2) 0.9170(5) 0.115(5) Uani 0.50 1 d PDU B 1
H4AA H 1.0847 0.8619 0.9221 0.138 Uiso 0.50 1 calc PR B 1
H4AB H 1.1795 0.9209 0.9087 0.138 Uiso 0.50 1 calc PR B 1
C2A C 1.4623(13) 0.5280(18) 1.1605(5) 0.062(4) Uani 0.50 1 d PDU A 1
H2AA H 1.4582 0.5321 1.1989 0.092 Uiso 0.50 1 calc PR A 1
H2AB H 1.5315 0.5429 1.1389 0.092 Uiso 0.50 1 calc PR A 1
H2AC H 1.4592 0.4571 1.1589 0.092 Uiso 0.50 1 calc PR A 1
C1A C 1.3712(17) 0.604(2) 1.1382(11) 0.071(4) Uani 0.50 1 d PDU A 1
H1AA H 1.3710 0.6788 1.1359 0.085 Uiso 0.50 1 calc PR A 1
H1AB H 1.2982 0.5899 1.1547 0.085 Uiso 0.50 1 calc PR A 1
C3A C 1.199(3) 0.821(2) 0.8619(8) 0.125(5) Uani 0.50 1 d PDU B 1
H3AA H 1.1595 0.8772 0.8353 0.188 Uiso 0.50 1 calc PR B 1
H3AB H 1.1806 0.7547 0.8638 0.188 Uiso 0.50 1 calc PR B 1
H3AC H 1.2782 0.8138 0.8503 0.188 Uiso 0.50 1 calc PR B 1
O2A O 1.186(2) 0.810(2) 0.9750(7) 0.142(5) Uani 0.50 1 d PDU B 1
O5W O 1.267(2) 0.735(2) 0.9479(13) 0.125(6) Uani 0.50 1 d PU C 2
O4W O 1.513(2) 0.482(2) 1.0883(11) 0.109(6) Uani 0.50 1 d PU D 2
O8W O 1.3931(19) 1.0204(19) 0.3893(10) 0.238(6) Uani 1 1 d U . .

loop_
_atom_site_aniso_label
_atom_site_aniso_U_11
_atom_site_aniso_U_22
_atom_site_aniso_U_33
_atom_site_aniso_U_23
_atom_site_aniso_U_13
_atom_site_aniso_U_12
W1 0.0266(3) 0.0312(2) 0.0140(2) -0.01020(17) -0.00165(19) -0.0064(2)
W2 0.0312(3) 0.0335(2) 0.0135(2) -0.00388(18) -0.0014(2) -0.0072(2)
W3 0.0315(3) 0.0279(2) 0.0163(2) -0.00643(18) -0.0027(2) -0.0065(2)
W4 0.0280(3) 0.0333(2) 0.0150(2) -0.01141(18) -0.00621(19) 0.0031(2)
W5 0.0293(3) 0.0290(2) 0.0135(2) -0.00482(18) -0.00239(19) -0.0065(2)
W6 0.0304(3) 0.0329(2) 0.0133(2) -0.01077(18) -0.0007(2) 0.0019(2)
W7 0.0264(3) 0.0431(3) 0.0177(2) -0.01400(19) -0.0029(2) -0.0052(2)
W8 0.0237(3) 0.0359(2) 0.0169(2) -0.00451(19) -0.0023(2) -0.0054(2)
W9 0.0291(3) 0.0310(2) 0.0175(2) -0.00997(18) -0.0019(2) 0.0028(2)
W10 0.0281(3) 0.0343(2) 0.0189(2) -0.01446(18) -0.0067(2) 0.0049(2)
W11 0.0370(3) 0.0319(2) 0.0196(2) -0.01137(19) -0.0026(2) -0.0065(2)
Cu1 0.0419(9) 0.0396(7) 0.0213(7) -0.0094(6) -0.0060(7) -0.0128(7)
Cu2 0.0436(9) 0.0337(7) 0.0193(7) -0.0066(6) -0.0038(7) -0.0115(7)
Cu3 0.0382(9) 0.0314(7) 0.0207(7) -0.0172(6) -0.0057(7) 0.0051(7)
Cu3A 0.0382(9) 0.0314(7) 0.0207(7) -0.0172(6) -0.0057(7) 0.0051(7)
Cu4 0.0431(9) 0.0320(7) 0.0209(7) -0.0151(6) -0.0057(6) 0.0050(7)
P1 0.0136(13) 0.0149(11) 0.0139(12) -0.0031(10) -0.0033(11) -0.0072(10)
O1 0.043(4) 0.039(4) 0.020(3) -0.016(3) -0.006(3) 0.001(3)
O2 0.023(4) 0.031(4) 0.023(4) -0.003(3) 0.006(3) -0.005(3)
O3 0.051(5) 0.042(4) 0.025(4) -0.017(3) -0.007(3) 0.005(4)
O4 0.023(4) 0.030(3) 0.021(3) -0.017(3) 0.008(3) -0.008(3)
O5 0.026(4) 0.033(4) 0.035(4) -0.011(3) -0.012(4) 0.002(4)
O6 0.029(4) 0.048(5) 0.017(4) -0.004(3) -0.005(3) -0.003(4)
O7 0.041(5) 0.039(4) 0.034(4) -0.023(3) -0.017(4) 0.016(4)
O8 0.036(4) 0.043(4) 0.021(4) -0.015(3) 0.001(3) 0.007(3)
O9 0.031(5) 0.028(4) 0.018(4) -0.008(3) 0.001(3) 0.009(4)
O10 0.024(4) 0.044(4) 0.021(3) -0.012(3) -0.010(3) 0.002(3)
O11 0.025(4) 0.032(3) 0.029(3) -0.019(3) -0.004(3) -0.009(3)
O12 0.031(4) 0.026(3) 0.010(3) -0.006(3) -0.004(3) -0.007(3)
O13 0.039(5) 0.065(5) 0.024(4) -0.021(4) -0.002(4) -0.001(4)
O14 0.023(4) 0.026(3) 0.013(3) -0.009(3) 0.001(3) -0.002(3)
O15 0.024(4) 0.039(4) 0.024(4) -0.015(3) 0.000(3) -0.007(4)
O16 0.036(5) 0.035(4) 0.019(4) 0.004(3) -0.009(4) -0.006(4)
O17 0.049(5) 0.039(4) 0.036(4) -0.005(4) -0.020(4) -0.012(4)
O18 0.019(4) 0.027(4) 0.013(4) 0.002(3) -0.003(3) -0.006(3)
O19 0.020(4) 0.029(4) 0.026(4) -0.003(3) -0.013(3) 0.013(3)
O20 0.037(5) 0.046(4) 0.017(4) -0.014(3) -0.002(3) -0.010(4)
O21 0.023(4) 0.035(4) 0.012(3) -0.013(3) -0.004(3) 0.001(3)
O22 0.018(4) 0.037(4) 0.017(4) -0.008(3) 0.006(3) -0.013(3)
O23 0.031(5) 0.042(4) 0.013(4) -0.010(3) 0.012(3) -0.009(4)
O24 0.022(4) 0.031(4) 0.024(4) -0.007(3) -0.002(3) -0.005(3)
O25 0.036(5) 0.042(4) 0.020(4) -0.009(3) -0.007(4) -0.003(4)
O26 0.015(3) 0.028(3) 0.024(3) -0.020(3) -0.002(3) -0.006(3)
O27 0.044(5) 0.041(4) 0.032(4) -0.014(3) -0.004(4) -0.021(4)
O28 0.035(4) 0.052(4) 0.021(3) -0.017(3) -0.011(3) -0.003(3)
O29 0.036(4) 0.032(3) 0.017(3) -0.016(3) -0.005(3) -0.006(3)
O30 0.054(5) 0.057(5) 0.013(4) -0.006(4) -0.001(4) -0.025(4)
O31 0.038(5) 0.036(4) 0.018(4) -0.009(3) 0.001(4) -0.014(4)
O32 0.029(4) 0.036(4) 0.015(4) -0.011(3) -0.006(3) 0.004(4)
O33 0.033(5) 0.036(4) 0.025(4) -0.006(3) 0.000(4) -0.008(4)
O34 0.063(5) 0.038(4) 0.032(4) -0.017(3) 0.009(4) -0.030(4)
O35 0.054(6) 0.042(5) 0.037(5) -0.011(4) -0.008(4) -0.009(4)
O36 0.044(5) 0.051(5) 0.031(5) -0.010(4) 0.003(4) -0.016(4)
O37 0.041(4) 0.023(3) 0.020(3) -0.011(3) -0.010(3) -0.005(3)
O38 0.039(5) 0.032(4) 0.030(4) -0.022(3) -0.011(4) 0.003(4)
O39 0.027(4) 0.040(4) 0.014(3) -0.009(3) 0.000(3) -0.012(3)
O40 0.043(4) 0.041(4) 0.016(3) -0.010(3) -0.006(3) -0.007(3)
O41 0.042(4) 0.040(4) 0.015(3) -0.012(3) -0.004(3) 0.000(3)
N4 0.035(6) 0.029(5) 0.027(5) -0.010(4) -0.010(4) -0.003(4)
N6 0.034(6) 0.026(4) 0.014(4) -0.012(4) -0.001(4) 0.003(4)
N8 0.036(5) 0.027(4) 0.029(4) -0.011(3) -0.001(4) -0.007(4)
N1 0.027(5) 0.044(6) 0.048(6) -0.013(5) -0.019(5) -0.004(5)
N2 0.030(5) 0.037(5) 0.040(5) -0.019(4) -0.013(4) -0.003(4)
N7 0.031(5) 0.029(5) 0.028(5) -0.010(4) -0.017(4) 0.012(4)
N3 0.058(6) 0.035(5) 0.030(5) -0.014(4) -0.010(5) -0.021(5)
O1W 0.061(5) 0.063(5) 0.065(5) -0.008(4) 0.008(4) 0.000(4)
C25 0.020(5) 0.025(4) 0.024(4) -0.010(4) -0.007(4) 0.001(4)
N5 0.047(6) 0.017(4) 0.034(5) -0.008(4) -0.013(5) 0.008(5)
C36 0.030(7) 0.033(6) 0.018(6) -0.002(5) 0.001(5) -0.009(5)
C35 0.024(5) 0.038(5) 0.023(5) -0.009(4) 0.008(4) -0.014(4)
C1 0.031(7) 0.057(7) 0.045(6) -0.039(5) -0.010(6) -0.002(6)
C40 0.047(8) 0.036(7) 0.024(6) -0.003(5) -0.002(6) -0.009(6)
C2 0.036(5) 0.047(5) 0.009(4) -0.006(4) -0.005(4) -0.001(4)
C21 0.037(5) 0.038(5) 0.034(5) -0.012(4) -0.016(4) -0.007(4)
C6 0.025(6) 0.024(6) 0.048(7) 0.004(5) -0.015(6) -0.014(5)
C24 0.044(6) 0.041(5) 0.025(5) -0.018(4) -0.005(4) -0.001(4)
C20 0.048(7) 0.045(6) 0.037(6) -0.012(5) -0.022(6) -0.018(6)
C39 0.030(6) 0.047(7) 0.036(7) -0.005(6) -0.018(6) -0.009(6)
C26 0.024(5) 0.038(5) 0.025(5) -0.012(4) -0.005(4) 0.004(4)
C34 0.053(6) 0.045(5) 0.035(5) -0.027(4) -0.002(5) 0.000(5)
C30 0.031(5) 0.038(5) 0.038(5) -0.011(4) -0.009(4) 0.005(4)
C15 0.038(7) 0.052(7) 0.023(6) 0.001(5) -0.010(5) -0.022(6)
C38 0.065(9) 0.037(7) 0.058(8) -0.017(6) -0.030(7) 0.009(7)
C5 0.050(8) 0.044(7) 0.019(6) -0.006(6) -0.002(6) 0.009(7)
C4 0.048(6) 0.047(5) 0.045(6) -0.001(4) -0.006(5) -0.022(4)
C27 0.096(11) 0.031(7) 0.030(7) -0.009(5) -0.036(7) 0.014(7)
C10 0.065(8) 0.049(7) 0.032(7) 0.003(6) -0.017(7) -0.030(7)
C11 0.030(7) 0.042(7) 0.042(7) -0.014(6) -0.006(6) -0.001(6)
C12 0.055(8) 0.061(9) 0.052(8) -0.009(7) -0.035(7) -0.004(7)
C28 0.045(6) 0.047(5) 0.022(5) -0.015(4) -0.012(4) 0.005(4)
C37 0.048(6) 0.036(5) 0.025(5) -0.012(4) -0.005(4) 0.003(4)
C16 0.038(5) 0.036(5) 0.026(5) -0.010(4) 0.005(4) -0.012(4)
C19 0.059(6) 0.053(6) 0.050(6) -0.015(4) -0.021(5) -0.015(5)
C3 0.028(7) 0.062(9) 0.039(8) -0.008(7) 0.003(6) -0.005(7)
C29 0.062(6) 0.062(6) 0.054(6) -0.011(5) -0.021(5) 0.002(5)
C7 0.046(8) 0.037(6) 0.058(8) -0.021(6) 0.004(7) -0.015(6)
C32 0.057(8) 0.058(8) 0.017(6) 0.001(6) 0.002(6) -0.033(7)
C23 0.048(6) 0.050(6) 0.052(6) -0.013(5) -0.009(5) -0.002(5)
C14 0.057(8) 0.061(8) 0.028(7) 0.004(6) -0.024(6) -0.014(7)
C33 0.054(9) 0.071(9) 0.012(6) -0.008(6) -0.005(6) -0.003(8)
C17 0.058(8) 0.064(9) 0.031(7) 0.001(6) -0.010(7) -0.029(7)
C31 0.046(8) 0.044(7) 0.041(7) -0.024(6) 0.003(6) -0.009(6)
C13 0.081(10) 0.040(7) 0.053(9) 0.021(7) -0.021(8) -0.040(7)
C9 0.067(10) 0.062(9) 0.079(11) -0.026(8) -0.019(9) -0.009(8)
C18 0.068(9) 0.026(6) 0.085(10) -0.014(6) -0.038(8) -0.005(7)
C22 0.059(8) 0.068(9) 0.044(8) -0.003(7) -0.020(7) -0.029(7)
C8 0.044(6) 0.059(6) 0.067(6) -0.010(5) -0.023(5) -0.016(5)
O2W 0.0104(15) 0.0119(15) 0.0077(15) -0.0023(11) -0.0018(12) -0.0073(11)
O3W 0.0179(17) 0.0169(17) 0.0180(18) -0.0039(13) -0.0030(13) -0.0046(12)
O6W 0.138(7) 0.140(7) 0.151(7) -0.031(5) -0.018(6) -0.043(5)
O7W 0.052(7) 0.063(7) 0.067(7) -0.004(6) -0.005(6) -0.007(5)
O1A 0.062(6) 0.062(6) 0.068(6) -0.021(5) -0.004(5) -0.022(5)
C4A 0.115(6) 0.120(6) 0.121(6) -0.021(5) -0.024(5) -0.046(5)
C2A 0.066(6) 0.063(6) 0.066(6) -0.020(5) -0.007(5) -0.028(5)
C1A 0.068(6) 0.067(6) 0.074(6) -0.015(5) 0.001(5) -0.021(5)
C3A 0.120(7) 0.126(7) 0.134(7) -0.017(6) -0.022(6) -0.043(6)
O2A 0.136(7) 0.140(7) 0.149(7) -0.021(6) -0.020(6) -0.046(6)
O5W 0.124(8) 0.125(8) 0.134(8) -0.023(6) -0.019(6) -0.049(6)
O4W 0.107(8) 0.109(8) 0.113(8) -0.018(6) -0.011(6) -0.037(6)
O8W 0.236(8) 0.246(8) 0.235(8) -0.057(6) -0.036(6) -0.055(6)

loop_
_atom_type_symbol
_atom_type_description
_atom_type_scat_dispersion_real
_atom_type_scat_dispersion_imag
_atom_type_scat_source
C C 0.0033 0.0016 'International Tables Vol C Tables 4.2.6.8 and 6.1.1.4'
H H 0.0000 0.0000 'International Tables Vol C Tables 4.2.6.8 and 6.1.1.4'
N N 0.0061 0.0033 'International Tables Vol C Tables 4.2.6.8 and 6.1.1.4'
O O 0.0106 0.0060 'International Tables Vol C Tables 4.2.6.8 and 6.1.1.4'
P P 0.1023 0.0942 'International Tables Vol C Tables 4.2.6.8 and 6.1.1.4'
W W -0.8490 6.8722 'International Tables Vol C Tables 4.2.6.8 and 6.1.1.4'
Cu Cu 0.3201 1.2651 'International Tables Vol C Tables 4.2.6.8 and 6.1.1.4'

loop_
_geom_angle_atom_site_label_1
_geom_angle_atom_site_label_2
_geom_angle_atom_site_label_3
_geom_angle
_geom_angle_site_symmetry_1
_geom_angle_site_symmetry_3
O29 W1 O39 102.0(3) . .
O29 W1 O14 99.6(3) . .
O39 W1 O14 96.3(3) . .
O29 W1 O32 101.2(3) . .
O39 W1 O32 90.8(3) . .
O14 W1 O32 156.1(3) . .
O29 W1 O37 95.7(3) . .
O39 W1 O37 160.9(3) . .
O14 W1 O37 87.5(3) . .
O32 W1 O37 78.8(3) . .
O29 W1 O26 170.7(3) . .
O39 W1 O26 83.4(3) . .
O14 W1 O26 72.1(3) . .
O32 W1 O26 86.2(3) . .
O37 W1 O26 80.1(3) . .
O30 W2 O2 100.8(4) . .
O30 W2 O31 102.8(4) . .
O2 W2 O31 89.6(3) . .
O30 W2 O24 102.2(3) . .
O2 W2 O24 156.9(3) . .
O31 W2 O24 85.1(3) . .
O30 W2 O16 102.0(4) . .
O2 W2 O16 88.1(3) . .
O31 W2 O16 155.0(3) . .
O24 W2 O16 87.3(3) . .
O30 W2 O12 172.8(4) . .
O2 W2 O12 73.4(3) . .
O31 W2 O12 81.6(3) . .
O24 W2 O12 83.7(3) . .
O16 W2 O12 73.9(3) . .
O17 W3 O37 105.7(3) . .
O17 W3 O5 99.7(4) . .
O37 W3 O5 89.9(3) . .
O17 W3 O19 102.8(3) . .
O37 W3 O19 86.9(3) . .
O5 W3 O19 157.4(3) . .
O17 W3 O16 101.1(4) . .
O37 W3 O16 153.2(3) . .
O5 W3 O16 86.5(3) . .
O19 W3 O16 86.4(3) . .
O17 W3 O12 169.6(3) . .
O37 W3 O12 82.2(3) . .
O5 W3 O12 73.2(3) . .
O19 W3 O12 84.1(3) . .
O16 W3 O12 71.3(3) . .
O7 W4 O38 102.2(4) . .
O7 W4 O10 102.2(3) . .
O38 W4 O10 89.2(3) . .
O7 W4 O9 101.9(3) . .
O38 W4 O9 88.8(3) . .
O10 W4 O9 155.6(3) . .
O7 W4 O24 103.9(4) . .
O38 W4 O24 153.9(3) . .
O10 W4 O24 84.1(3) . .
O9 W4 O24 87.1(3) . .
O7 W4 O18 171.2(3) . .
O38 W4 O18 71.5(3) . .
O10 W4 O18 84.1(3) . .
O9 W4 O18 72.3(3) . .
O24 W4 O18 82.7(3) . .
O6 W5 O40 102.3(4) . .
O6 W5 O14 102.2(3) . .
O40 W5 O14 96.7(3) . .
O6 W5 O15 102.4(3) . .
O40 W5 O15 89.0(3) . .
O14 W5 O15 152.9(3) . .
O6 W5 O21 95.5(3) . .
O40 W5 O21 160.8(3) . .
O14 W5 O21 86.4(3) . .
O15 W5 O21 80.2(3) . .
O6 W5 O26 170.8(3) . .
O40 W5 O26 83.6(3) . .
O14 W5 O26 69.8(3) . .
O15 W5 O26 84.6(3) . .
O21 W5 O26 79.7(3) . .
O8 W6 O11 104.3(4) . .
O8 W6 O23 100.7(3) . .
O11 W6 O23 89.0(3) . .
O8 W6 O10 102.2(3) . .
O11 W6 O10 91.1(3) . .
O23 W6 O10 156.3(3) . .
O8 W6 O31 103.6(4) . .
O11 W6 O31 152.1(3) . .
O23 W6 O31 85.4(3) . .
O10 W6 O31 83.5(3) . .
O8 W6 O4 173.2(3) . .
O11 W6 O4 71.6(3) . .
O23 W6 O4 74.0(3) . .
O10 W6 O4 83.5(3) . .
O31 W6 O4 80.6(3) . .
O35 W7 O27 103.2(4) . .
O35 W7 O22 101.6(4) . .
O27 W7 O22 90.8(3) . .
O35 W7 O41 103.7(4) . .
O27 W7 O41 93.2(3) . .
O22 W7 O41 152.7(3) . .
O35 W7 O38 95.5(4) . .
O27 W7 O38 161.3(4) . .
O22 W7 O38 86.4(3) . .
O41 W7 O38 81.3(3) . .
O35 W7 O18 164.4(3) . .
O27 W7 O18 92.0(3) . .
O22 W7 O18 81.4(3) . .
O41 W7 O18 71.5(3) . .
O38 W7 O18 69.3(3) . .
O36 W8 O21 103.0(3) . .
O36 W8 O5 101.3(4) . .
O21 W8 O5 92.1(3) . .
O36 W8 O33 102.0(4) . .
O21 W8 O33 87.5(3) . .
O5 W8 O33 156.2(3) . .
O36 W8 O2 101.9(3) . .
O21 W8 O2 154.8(3) . .
O5 W8 O2 86.7(3) . .
O33 W8 O2 83.8(3) . .
O36 W8 O12 171.6(3) . .
O21 W8 O12 84.2(3) . .
O5 W8 O12 74.0(3) . .
O33 W8 O12 82.3(3) . .
O2 W8 O12 71.2(3) . .
O13 W9 O15 103.1(3) . .
O13 W9 O33 102.4(4) . .
O15 W9 O33 87.3(3) . .
O13 W9 O20 101.0(4) . .
O15 W9 O20 87.7(3) . .
O33 W9 O20 156.5(3) . .
O13 W9 O23 101.7(3) . .
O15 W9 O23 155.2(3) . .
O33 W9 O23 88.3(3) . .
O20 W9 O23 86.6(3) . .
O13 W9 O4 171.8(4) . .
O15 W9 O4 81.3(3) . .
O33 W9 O4 84.5(3) . .
O20 W9 O4 72.0(3) . .
O23 W9 O4 74.0(3) . .
O28 W10 O32 103.7(3) . .
O28 W10 O41 100.4(4) . .
O32 W10 O41 92.5(3) . .
O28 W10 O19 101.7(4) . .
O32 W10 O19 87.2(3) . .
O41 W10 O19 157.3(3) . .
O28 W10 O9 100.6(3) . .
O32 W10 O9 155.5(3) . .
O41 W10 O9 86.0(3) . .
O19 W10 O9 85.0(3) . .
O28 W10 O18 171.2(3) . .
O32 W10 O18 83.0(3) . .
O41 W10 O18 73.3(3) . .
O19 W10 O18 84.2(3) . .
O9 W10 O18 73.1(2) . .
O34 W11 O25 101.8(4) . .
O34 W11 O22 103.0(4) . .
O25 W11 O22 94.5(3) . .
O34 W11 O20 101.3(4) . .
O25 W11 O20 90.4(3) . .
O22 W11 O20 153.6(3) . .
O34 W11 O11 95.1(3) . .
O25 W11 O11 162.7(4) . .
O22 W11 O11 85.5(3) . .
O20 W11 O11 82.3(3) . .
O34 W11 O4 164.8(3) . .
O25 W11 O4 92.3(3) . .
O22 W11 O4 81.3(3) . .
O20 W11 O4 72.6(3) . .
O11 W11 O4 70.5(3) . .
O27 Cu1 O39 95.2(3) . .
O27 Cu1 N2 170.5(4) . .
O39 Cu1 N2 92.7(4) . .
O27 Cu1 N1 93.2(4) . .
O39 Cu1 N1 162.5(4) . .
N2 Cu1 N1 80.7(4) . .
O40 Cu2 N4 162.0(3) . .
O40 Cu2 O25 91.2(3) . .
N4 Cu2 O25 95.2(4) . .
O40 Cu2 N3 93.5(4) . .
N4 Cu2 N3 80.3(4) . .
O25 Cu2 N3 175.3(4) . .
O40 Cu2 O1W 108.4(4) . .
N4 Cu2 O1W 88.2(4) . .
O25 Cu2 O1W 92.6(3) . .
N3 Cu2 O1W 85.9(4) . .
O3 Cu3 O1 81.3(3) . .
O3 Cu3 N6 170.0(5) . .
O1 Cu3 N6 100.6(3) . .
O3 Cu3 N5 94.1(4) . .
O1 Cu3 N5 158.6(4) . .
N6 Cu3 N5 80.5(3) . .
O3 Cu3 O30 107.0(4) . 1_645
O1 Cu3 O30 111.8(3) . 1_645
N6 Cu3 O30 81.5(4) . 1_645
N5 Cu3 O30 89.6(4) . 1_645
O3 Cu3 Cu4 40.5(2) . .
O1 Cu3 Cu4 41.4(2) . .
N6 Cu3 Cu4 142.0(3) . .
N5 Cu3 Cu4 133.4(3) . .
O30 Cu3 Cu4 110.4(2) 1_645 .
O3 Cu3A N5 99.0(4) . .
O3 Cu3A N6 177.2(4) . .
N5 Cu3A N6 83.8(4) . .
O3 Cu3A O1 79.5(3) . .
N5 Cu3A O1 168.2(5) . .
N6 Cu3A O1 97.8(3) . .
O3 Cu3A Cu4 39.1(2) . .
N5 Cu3A Cu4 137.4(3) . .
N6 Cu3A Cu4 138.2(3) . .
O1 Cu3A Cu4 40.5(2) . .
O3 Cu4 O1 80.0(3) . .
O3 Cu4 N8 97.6(3) . .
O1 Cu4 N8 177.2(4) . .
O3 Cu4 N7 163.6(4) . .
O1 Cu4 N7 101.9(3) . .
N8 Cu4 N7 80.8(4) . .
O3 Cu4 O1 98.8(3) . 2_857
O1 Cu4 O1 82.8(3) . 2_857
N8 Cu4 O1 96.2(3) . 2_857
N7 Cu4 O1 97.6(3) . 2_857
O3 Cu4 Cu3 39.9(2) . .
O1 Cu4 Cu3 40.7(2) . .
N8 Cu4 Cu3 137.1(3) . .
N7 Cu4 Cu3 137.4(3) . .
O1 Cu4 Cu3 96.34(18) 2_857 .
O3 Cu4 Cu3A 38.2(2) . .
O1 Cu4 Cu3A 41.9(2) . .
N8 Cu4 Cu3A 135.8(3) . .
N7 Cu4 Cu3A 140.3(3) . .
O1 Cu4 Cu3A 93.31(18) 2_857 .
Cu3 Cu4 Cu3A 3.72(11) . .
O4 P1 O26 111.3(4) . .
O4 P1 O12 107.1(4) . .
O26 P1 O12 110.6(4) . .
O4 P1 O18 108.8(4) . .
O26 P1 O18 111.5(4) . .
O12 P1 O18 107.4(4) . .
Cu3 O1 Cu4 97.9(3) . .
Cu3 O1 Cu3A 5.30(16) . .
Cu4 O1 Cu3A 97.6(3) . .
W2 O2 W8 125.4(4) . .
Cu3A O3 Cu3 6.02(17) . .
Cu3A O3 Cu4 102.7(4) . .
Cu3 O3 Cu4 99.5(4) . .
P1 O4 W11 125.1(4) . .
P1 O4 W9 125.8(4) . .
W11 O4 W9 89.8(2) . .
P1 O4 W6 127.4(4) . .
W11 O4 W6 89.8(2) . .
W9 O4 W6 86.7(2) . .
W3 O5 W8 125.5(4) . .
W4 O9 W10 125.7(3) . .
W4 O10 W6 153.9(5) . .
W6 O11 W11 128.0(4) . .
P1 O12 W2 130.4(4) . .
P1 O12 W8 124.9(4) . .
W2 O12 W8 89.8(2) . .
P1 O12 W3 122.5(4) . .
W2 O12 W3 89.4(2) . .
W8 O12 W3 87.3(2) . .
W1 O14 W5 124.9(4) . .
W9 O15 W5 155.4(4) . .
W2 O16 W3 125.2(4) . .
P1 O18 W10 126.7(4) . .
P1 O18 W7 124.1(4) . .
W10 O18 W7 88.5(2) . .
P1 O18 W4 127.1(4) . .
W10 O18 W4 88.5(2) . .
W7 O18 W4 90.0(2) . .
W10 O19 W3 147.1(4) . .
W9 O20 W11 125.6(4) . .
W8 O21 W5 154.6(4) . .
W11 O22 W7 150.2(4) . .
W6 O23 W9 125.1(4) . .
W2 O24 W4 151.5(4) . .
W11 O25 Cu2 146.7(4) . .
P1 O26 W1 128.9(4) . .
P1 O26 W5 127.5(4) . .
W1 O26 W5 91.9(2) . .
W7 O27 Cu1 177.3(5) . .
W2 O30 Cu3 136.2(4) . 1_465
W2 O31 W6 153.6(4) . .
W10 O32 W1 154.8(4) . .
W9 O33 W8 147.0(4) . .
W3 O37 W1 155.1(4) . .
W4 O38 W7 129.1(4) . .
W1 O39 Cu1 151.2(4) . .
W5 O40 Cu2 145.8(4) . .
W10 O41 W7 126.5(4) . .
C16 N4 C20 117.5(11) . .
C16 N4 Cu2 116.1(9) . .
C20 N4 Cu2 126.1(8) . .
C40 N6 C36 118.3(9) . .
C40 N6 Cu3A 130.1(8) . .
C36 N6 Cu3A 111.6(7) . .
C40 N6 Cu3 125.8(8) . .
C36 N6 Cu3 115.6(7) . .
Cu3A N6 Cu3 5.79(16) . .
C21 N8 C25 118.3(9) . .
C21 N8 Cu4 125.7(7) . .
C25 N8 Cu4 116.0(7) . .
C6 N1 C10 118.9(11) . .
C6 N1 Cu1 116.1(9) . .
C10 N1 Cu1 124.7(9) . .
C1 N2 C5 116.8(10) . .
C1 N2 Cu1 127.5(8) . .
C5 N2 Cu1 115.7(8) . .
C26 N7 C30 119.7(10) . .
C26 N7 Cu4 114.2(7) . .
C30 N7 Cu4 126.1(7) . .
C15 N3 C11 116.9(10) . .
C15 N3 Cu2 117.0(8) . .
C11 N3 Cu2 126.1(8) . .
N8 C25 C24 121.3(10) . .
N8 C25 C26 112.3(9) . .
C24 C25 C26 126.3(10) . .
C35 N5 C31 120.1(10) . .
C35 N5 Cu3A 114.2(7) . .
C31 N5 Cu3A 124.8(7) . .
C35 N5 Cu3 114.0(7) . .
C31 N5 Cu3 125.6(7) . .
Cu3A N5 Cu3 4.31(16) . .
C37 C36 N6 119.1(10) . .
C37 C36 C35 125.8(10) . .
N6 C36 C35 115.1(9) . .
N5 C35 C34 120.8(10) . .
N5 C35 C36 114.7(10) . .
C34 C35 C36 124.3(10) . .
N2 C1 C2 124.1(12) . .
N2 C1 H1A 117.9 . .
C2 C1 H1A 117.9 . .
N6 C40 C39 125.7(12) . .
N6 C40 H40A 117.2 . .
C39 C40 H40A 117.2 . .
C1 C2 C3 118.6(12) . .
C1 C2 H2A 120.7 . .
C3 C2 H2A 120.7 . .
N8 C21 C22 124.2(11) . .
N8 C21 H21A 117.9 . .
C22 C21 H21A 117.9 . .
N1 C6 C7 123.2(12) . .
N1 C6 C5 114.0(11) . .
C7 C6 C5 122.7(11) . .
C25 C24 C23 118.6(11) . .
C25 C24 H24A 120.7 . .
C23 C24 H24A 120.7 . .
N4 C20 C19 120.4(11) . .
N4 C20 H20A 119.8 . .
C19 C20 H20A 119.8 . .
C38 C39 C40 116.1(11) . .
C38 C39 H39A 122.0 . .
C40 C39 H39A 122.0 . .
N7 C26 C27 122.6(10) . .
N7 C26 C25 116.6(10) . .
C27 C26 C25 120.7(10) . .
C33 C34 C35 118.6(11) . .
C33 C34 H34A 120.7 . .
C35 C34 H34A 120.7 . .
N7 C30 C29 122.0(10) . .
N7 C30 H30A 119.0 . .
C29 C30 H30A 119.0 . .
N3 C15 C14 123.6(12) . .
N3 C15 C16 111.1(9) . .
C14 C15 C16 125.3(12) . .
C39 C38 C37 120.3(11) . .
C39 C38 H38A 119.8 . .
C37 C38 H38A 119.8 . .
N2 C5 C4 120.3(13) . .
N2 C5 C6 113.4(10) . .
C4 C5 C6 126.3(13) . .
C3 C4 C5 120.7(14) . .
C3 C4 H4A 119.7 . .
C5 C4 H4A 119.7 . .
C28 C27 C26 116.7(11) . .
C28 C27 H27A 121.7 . .
C26 C27 H27A 121.7 . .
N1 C10 C9 123.3(12) . .
N1 C10 H10A 118.3 . .
C9 C10 H10A 118.3 . .
C12 C11 N3 123.3(13) . .
C12 C11 H11A 118.3 . .
N3 C11 H11A 118.3 . .
C11 C12 C13 117.5(13) . .
C11 C12 H12A 121.3 . .
C13 C12 H12A 121.3 . .
C27 C28 C29 122.0(11) . .
C27 C28 H28A 119.0 . .
C29 C28 H28A 119.0 . .
C38 C37 C36 120.5(11) . .
C38 C37 H37A 119.7 . .
C36 C37 H37A 119.7 . .
N4 C16 C17 123.6(12) . .
N4 C16 C15 115.1(11) . .
C17 C16 C15 121.3(10) . .
C18 C19 C20 122.9(14) . .
C18 C19 H19A 118.5 . .
C20 C19 H19A 118.5 . .
C4 C3 C2 119.4(12) . .
C4 C3 H3A 120.3 . .
C2 C3 H3A 120.3 . .
C30 C29 C28 116.9(11) . .
C30 C29 H29A 121.6 . .
C28 C29 H29A 121.6 . .
C6 C7 C8 118.9(12) . .
C6 C7 H7A 120.5 . .
C8 C7 H7A 120.5 . .
C31 C32 C33 117.5(11) . .
C31 C32 H32A 121.2 . .
C33 C32 H32A 121.2 . .
C22 C23 C24 120.7(11) . .
C22 C23 H23A 119.6 . .
C24 C23 H23A 119.6 . .
C15 C14 C13 118.0(12) . .
C15 C14 H14A 121.0 . .
C13 C14 H14A 121.0 . .
C34 C33 C32 122.5(12) . .
C34 C33 H33A 118.8 . .
C32 C33 H33A 118.8 . .
C16 C17 C18 121.0(12) . .
C16 C17 H17A 119.5 . .
C18 C17 H17A 119.5 . .
C32 C31 N5 120.1(11) . .
C32 C31 H31A 120.0 . .
N5 C31 H31A 120.0 . .
C14 C13 C12 120.6(12) . .
C14 C13 H13A 119.7 . .
C12 C13 H13A 119.7 . .
C10 C9 C8 116.9(15) . .
C10 C9 H9A 121.6 . .
C8 C9 H9A 121.6 . .
C19 C18 C17 114.6(14) . .
C19 C18 H18A 122.7 . .
C17 C18 H18A 122.7 . .
C23 C22 C21 116.7(11) . .
C23 C22 H22A 121.6 . .
C21 C22 H22A 121.6 . .
C7 C8 C9 118.7(14) . .
C7 C8 H8A 120.7 . .
C9 C8 H8A 120.7 . .
C3A C4A O2A 142(3) . .
C3A C4A H4AA 101.5 . .
O2A C4A H4AA 101.5 . .
C3A C4A H4AB 101.5 . .
O2A C4A H4AB 101.5 . .
H4AA C4A H4AB 104.6 . .
C1A C2A H2AA 109.5 . .
C1A C2A H2AB 109.5 . .
H2AA C2A H2AB 109.5 . .
C1A C2A H2AC 109.5 . .
H2AA C2A H2AC 109.5 . .
H2AB C2A H2AC 109.5 . .
C2A C1A O1A 84.0(13) . .
C2A C1A H1AA 114.6 . .
O1A C1A H1AA 114.6 . .
C2A C1A H1AB 114.6 . .
O1A C1A H1AB 114.6 . .
H1AA C1A H1AB 111.7 . .
C4A C3A H3AA 109.5 . .
C4A C3A H3AB 109.5 . .
H3AA C3A H3AB 109.5 . .
C4A C3A H3AC 109.5 . .
H3AA C3A H3AC 109.5 . .
H3AB C3A H3AC 109.5 . .

loop_
_geom_bond_atom_site_label_1
_geom_bond_atom_site_label_2
_geom_bond_distance
_geom_bond_site_symmetry_2
W1 O29 1.748(7) .
W1 O39 1.770(8) .
W1 O14 1.903(6) .
W1 O32 1.963(7) .
W1 O37 2.046(7) .
W1 O26 2.319(6) .
W2 O30 1.720(8) .
W2 O2 1.902(7) .
W2 O31 1.903(8) .
W2 O24 1.904(7) .
W2 O16 1.933(8) .
W2 O12 2.396(6) .
W3 O17 1.725(9) .
W3 O37 1.841(7) .
W3 O5 1.915(7) .
W3 O19 1.936(7) .
W3 O16 1.945(7) .
W3 O12 2.496(7) .
W4 O7 1.719(7) .
W4 O38 1.847(8) .
W4 O10 1.890(7) .
W4 O9 1.912(7) .
W4 O24 1.941(8) .
W4 O18 2.482(6) .
W5 O6 1.721(7) .
W5 O40 1.801(8) .
W5 O14 1.926(6) .
W5 O15 1.936(7) .
W5 O21 2.037(7) .
W5 O26 2.403(6) .
W6 O8 1.733(7) .
W6 O11 1.859(7) .
W6 O23 1.906(7) .
W6 O10 1.926(7) .
W6 O31 1.931(8) .
W6 O4 2.508(7) .
W7 O35 1.715(10) .
W7 O27 1.778(7) .
W7 O22 1.920(7) .
W7 O41 1.945(8) .
W7 O38 2.027(7) .
W7 O18 2.468(8) .
W8 O36 1.723(9) .
W8 O21 1.826(7) .
W8 O5 1.930(7) .
W8 O33 1.941(8) .
W8 O2 1.952(7) .
W8 O12 2.454(7) .
W9 O13 1.707(8) .
W9 O15 1.891(7) .
W9 O33 1.906(8) .
W9 O20 1.949(9) .
W9 O23 1.951(7) .
W9 O4 2.480(7) .
W10 O28 1.705(7) .
W10 O32 1.862(7) .
W10 O41 1.882(9) .
W10 O19 1.904(8) .
W10 O9 1.939(7) .
W10 O18 2.430(7) .
W11 O34 1.716(9) .
W11 O25 1.802(7) .
W11 O22 1.894(7) .
W11 O20 1.961(8) .
W11 O11 2.034(7) .
W11 O4 2.448(8) .
Cu1 O27 1.901(8) .
Cu1 O39 1.934(8) .
Cu1 N2 1.959(9) .
Cu1 N1 1.995(11) .
Cu2 O40 1.914(9) .
Cu2 N4 1.957(10) .
Cu2 O25 1.961(7) .
Cu2 N3 1.994(9) .
Cu2 O1W 2.375(10) .
Cu3 O3 1.915(8) .
Cu3 O1 1.935(8) .
Cu3 N6 1.989(8) .
Cu3 N5 2.079(10) .
Cu3 O30 2.408(9) 1_645
Cu3 Cu4 2.942(3) .
Cu3A O3 1.902(8) .
Cu3A N5 1.947(10) .
Cu3A N6 1.989(9) .
Cu3A O1 2.018(8) .
Cu3A Cu4 2.998(3) .
Cu4 O3 1.938(8) .
Cu4 O1 1.965(7) .
Cu4 N8 1.981(8) .
Cu4 N7 2.023(9) .
Cu4 O1 2.499(9) 2_857
P1 O4 1.506(7) .
P1 O26 1.534(7) .
P1 O12 1.534(8) .
P1 O18 1.540(7) .
O30 Cu3 2.408(9) 1_465
N4 C16 1.327(14) .
N4 C20 1.367(15) .
N6 C40 1.284(14) .
N6 C36 1.377(14) .
N8 C21 1.318(14) .
N8 C25 1.354(14) .
N1 C6 1.338(14) .
N1 C10 1.341(17) .
N2 C1 1.356(16) .
N2 C5 1.387(17) .
N7 C26 1.304(13) .
N7 C30 1.363(13) .
N3 C15 1.337(15) .
N3 C11 1.375(16) .
C25 C24 1.362(14) .
C25 C26 1.495(15) .
N5 C35 1.347(13) .
N5 C31 1.374(15) .
C36 C37 1.374(15) .
C36 C35 1.482(15) .
C35 C34 1.375(16) .
C1 C2 1.366(15) .
C1 H1A 0.9300 .
C40 C39 1.391(15) .
C40 H40A 0.9300 .
C2 C3 1.383(19) .
C2 H2A 0.9300 .
C21 C22 1.390(12) .
C21 H21A 0.9300 .
C6 C7 1.370(18) .
C6 C5 1.465(19) .
C24 C23 1.405(16) .
C24 H24A 0.9300 .
C20 C19 1.389(19) .
C20 H20A 0.9300 .
C39 C38 1.351(18) .
C39 H39A 0.9300 .
C26 C27 1.421(17) .
C34 C33 1.326(17) .
C34 H34A 0.9300 .
C30 C29 1.381(13) .
C30 H30A 0.9300 .
C15 C14 1.367(12) .
C15 C16 1.502(17) .
C38 C37 1.370(17) .
C38 H38A 0.9300 .
C5 C4 1.397(16) .
C4 C3 1.36(2) .
C4 H4A 0.9300 .
C27 C28 1.361(16) .
C27 H27A 0.9300 .
C10 C9 1.39(2) .
C10 H10A 0.9300 .
C11 C12 1.354(17) .
C11 H11A 0.9300 .
C12 C13 1.392(19) .
C12 H12A 0.9300 .
C28 C29 1.399(12) .
C28 H28A 0.9300 .
C37 H37A 0.9300 .
C16 C17 1.370(19) .
C19 C18 1.377(18) .
C19 H19A 0.9300 .
C3 H3A 0.9300 .
C29 H29A 0.9300 .
C7 C8 1.40(2) .
C7 H7A 0.9300 .
C32 C31 1.367(17) .
C32 C33 1.400(17) .
C32 H32A 0.9300 .
C23 C22 1.341(14) .
C23 H23A 0.9300 .
C14 C13 1.373(14) .
C14 H14A 0.9300 .
C33 H33A 0.9300 .
C17 C18 1.40(2) .
C17 H17A 0.9300 .
C31 H31A 0.9300 .
C13 H13A 0.9300 .
C9 C8 1.44(2) .
C9 H9A 0.9300 .
C18 H18A 0.9300 .
C22 H22A 0.9300 .
C8 H8A 0.9300 .
O3W O3W 0.72(2) 2_777
O1A C1A 1.56(3) .
C4A C3A 1.451(18) .
C4A O2A 1.463(17) .
C4A H4AA 0.9700 .
C4A H4AB 0.9700 .
C2A C1A 1.412(17) .
C2A H2AA 0.9600 .
C2A H2AB 0.9600 .
C2A H2AC 0.9600 .
C1A H1AA 0.9700 .
C1A H1AB 0.9700 .
C3A H3AA 0.9600 .
C3A H3AB 0.9600 .
C3A H3AC 0.9600 .
